data_9005335
loop_
_publ_author_name
'Redhammer, G. J.'

_publ_section_title
;
 Mossbauer spectroscopy and Rietveld refinement on synthetic
 ferri-Tschermak's molecule CaFe3+(Fe3+Si)O6 substituted diopside
 Sample: fts10/#2
;
_journal_name_full 'European Journal of Mineralogy'
_journal_page_first 439
_journal_page_last 452
_journal_volume 10
_journal_year 1998
_chemical_formula_sum 'Ca Fe0.205 Mg0.895 O6 Si1.9'
_chemical_name_mineral Diopside
_space_group_IT_number 15
_symmetry_space_group_name_Hall '-C 2yc'
_symmetry_space_group_name_H-M 'C 1 2/c 1'
_cell_angle_alpha 90
_cell_angle_beta 105.890
_cell_angle_gamma 90
_cell_length_a 9.7600
_cell_length_b 8.9236
_cell_length_c 5.2670
_cell_formula_units_Z 4
_cell_volume 441.198
_database_code_amcsd 0006720
_exptl_crystal_density_diffrn 3.352
_cod_original_formula_sum 'Ca Mg.895 Fe.205 Si1.9 O6'
_cod_database_code 9005335

loop_
_space_group_symop_operation_xyz
x,y,z
1/2+x,1/2+y,z
x,-y,1/2+z
1/2+x,1/2-y,1/2+z
-x,y,1/2-z
1/2-x,1/2+y,1/2-z
-x,-y,-z
1/2-x,1/2-y,-z

loop_
_atom_site_label
_atom_site_fract_x
_atom_site_fract_y
_atom_site_fract_z
_atom_site_occupancy
_atom_site_U_iso_or_equiv
CaM2 0.00000 0.30170 0.25000 1.00000 0.00418
MgM1 0.00000 0.90730 0.25000 0.89500 0.00507
FeM1 0.00000 0.90730 0.25000 0.10500 0.00507
SiT 0.28670 0.09340 0.22970 0.95000 0.00545
FeT 0.28670 0.09340 0.22970 0.05000 0.00545
O1 0.11660 0.08720 0.14210 1.00000 0.00266
O2 0.36130 0.24950 0.32060 1.00000 0.00443
O3 0.35050 0.01830 0.99580 1.00000 0.00380

loop_
_cod_related_entry_id
_cod_related_entry_database
_cod_related_entry_code
1 AMCSD 0006720
